data_4306096
loop_
_publ_author_name
'Tarun K. Bera'
'Mercouri G. Kanatzidis'

_publ_section_title
;
AEuAsS3 (A = Li, K, Rb, and Cs): New As3+ Species from an Arsenic-Rich
Polysulfide Flux
;
_journal_name_full 'Inorganic Chemistry'
_journal_page_first 7068
_journal_page_last 7070
_journal_paper_doi 10.1021/ic801017h
_journal_volume 47
_journal_year 2008
_chemical_formula_sum 'As Cs Eu S3'
_chemical_formula_weight 455.97
_chemical_name_systematic
; 
 ? 
;
_space_group_IT_number 14
_symmetry_cell_setting monoclinic
_symmetry_space_group_name_Hall '-P 2ybc'
_symmetry_space_group_name_H-M 'P 1 21/c 1'
_atom_sites_solution_primary direct
_atom_sites_solution_secondary difmap
_audit_creation_method SHELXL-97
_cell_angle_alpha 90.00
_cell_angle_beta 105.12(3)
_cell_angle_gamma 90.00
_cell_formula_units_Z 4
_cell_length_a 9.3953(19)
_cell_length_b 8.4407(17)
_cell_length_c 8.7702(18)
_cell_measurement_reflns_used 6184
_cell_measurement_temperature 100
_cell_measurement_theta_max 29.14
_cell_measurement_theta_min 3.30
_cell_volume 671.4(3)
_computing_cell_refinement X-area
_computing_data_collection X-area
_computing_data_reduction X-area
_computing_molecular_graphics Diamond
_computing_structure_refinement 'SHELXL-97 (Sheldrick, 1997)'
_computing_structure_solution 'SHELXS-97 (Sheldrick, 1990)'
_diffrn_ambient_temperature 100
_diffrn_measured_fraction_theta_full 0.999
_diffrn_measured_fraction_theta_max 0.999
_diffrn_measurement_device_type IPDS2
_diffrn_measurement_method 'profile data from \w scan'
_diffrn_radiation_monochromator graphite
_diffrn_radiation_source 'fine-focus sealed tube'
_diffrn_radiation_type MoK\a
_diffrn_radiation_wavelength 0.71073
_diffrn_reflns_av_R_equivalents 0.0332
_diffrn_reflns_av_sigmaI/netI 0.0217
_diffrn_reflns_limit_h_max 12
_diffrn_reflns_limit_h_min -12
_diffrn_reflns_limit_k_max 11
_diffrn_reflns_limit_k_min -11
_diffrn_reflns_limit_l_max 12
_diffrn_reflns_limit_l_min -12
_diffrn_reflns_number 6184
_diffrn_reflns_theta_full 29.14
_diffrn_reflns_theta_max 29.14
_diffrn_reflns_theta_min 3.30
_exptl_absorpt_coefficient_mu 20.372
_exptl_absorpt_correction_T_max 0.5648
_exptl_absorpt_correction_T_min 0.1880
_exptl_absorpt_correction_type numerical
_exptl_absorpt_process_details XRED32
_exptl_crystal_colour red
_exptl_crystal_density_diffrn 4.511
_exptl_crystal_density_meas 4.511
_exptl_crystal_density_method 'not measured'
_exptl_crystal_description needle
_exptl_crystal_F_000 796
_exptl_crystal_size_max 0.2
_exptl_crystal_size_mid 0.08
_exptl_crystal_size_min 0.04
_refine_diff_density_max 1.022
_refine_diff_density_min -2.869
_refine_diff_density_rms 0.370
_refine_ls_goodness_of_fit_ref 1.213
_refine_ls_matrix_type full
_refine_ls_number_parameters 55
_refine_ls_number_reflns 1800
_refine_ls_number_restraints 0
_refine_ls_restrained_S_all 1.213
_refine_ls_R_factor_all 0.0255
_refine_ls_R_factor_gt 0.0238
_refine_ls_shift/su_max 0.001
_refine_ls_shift/su_mean 0.000
_refine_ls_structure_factor_coef Fsqd
_refine_ls_weighting_details 'calc w=1/[\s^2^(Fo^2^)+(0.0345P)^2^+0.9465P] where P=(Fo^2^+2Fc^2^)/3'
_refine_ls_weighting_scheme calc
_refine_ls_wR_factor_gt 0.0592
_refine_ls_wR_factor_ref 0.0598
_reflns_number_gt 1739
_reflns_number_total 1800
_reflns_threshold_expression >2sigma(I)
_cod_data_source_file ic801017h-file001_4.cif
_cod_data_source_block CsEuAsS3
_cod_original_cell_volume 671.4(2)
_cod_database_code 4306096

loop_
_symmetry_equiv_pos_as_xyz
'x, y, z'
'-x, y+1/2, -z+1/2'
'-x, -y, -z'
'x, -y-1/2, z-1/2'

loop_
_atom_site_label
_atom_site_type_symbol
_atom_site_fract_x
_atom_site_fract_y
_atom_site_fract_z
_atom_site_U_iso_or_equiv
_atom_site_adp_type
_atom_site_occupancy
_atom_site_symmetry_multiplicity
_atom_site_calc_flag
_atom_site_refinement_flags
_atom_site_disorder_assembly
_atom_site_disorder_group
Cs Cs 0.40645(3) 0.07242(3) 0.27711(3) 0.00657(8) Uani 1 1 d . . .
Eu Eu 0.06608(2) 0.71768(2) 0.03306(2) 0.00481(8) Uani 1 1 d . . .
As As 0.21802(5) 0.45227(5) 0.34871(5) 0.00448(10) Uani 1 1 d . . .
S1 S 0.02485(11) 0.01603(11) 0.21685(11) 0.00597(18) Uani 1 1 d . . .
S2 S 0.23873(11) 0.41510(11) 0.10417(12) 0.00598(18) Uani 1 1 d . . .
S3 S 0.68006(11) 0.18868(12) 0.08574(13) 0.00832(19) Uani 1 1 d . . .

loop_
_atom_site_aniso_label
_atom_site_aniso_U_11
_atom_site_aniso_U_22
_atom_site_aniso_U_33
_atom_site_aniso_U_23
_atom_site_aniso_U_13
_atom_site_aniso_U_12
Cs 0.00561(13) 0.00702(13) 0.00712(13) 0.00139(8) 0.00177(9) 0.00088(8)
Eu 0.00593(11) 0.00353(11) 0.00570(12) 0.00054(6) 0.00281(8) -0.00033(6)
As 0.00638(19) 0.00329(17) 0.00368(18) 0.00063(13) 0.00117(14) 0.00054(13)
S1 0.0052(4) 0.0071(4) 0.0057(4) -0.0004(3) 0.0016(3) 0.0010(3)
S2 0.0067(4) 0.0066(4) 0.0050(4) -0.0007(3) 0.0022(3) -0.0001(3)
S3 0.0075(5) 0.0068(4) 0.0122(5) 0.0048(4) 0.0055(4) 0.0017(3)

loop_
_atom_type_symbol
_atom_type_description
_atom_type_scat_dispersion_real
_atom_type_scat_dispersion_imag
_atom_type_scat_source
S S 0.1246 0.1234 'International Tables Vol C Tables 4.2.6.8 and 6.1.1.4'
As As 0.0499 2.0058 'International Tables Vol C Tables 4.2.6.8 and 6.1.1.4'
Cs Cs -0.3680 2.1192 'International Tables Vol C Tables 4.2.6.8 and 6.1.1.4'
Eu Eu -0.1578 3.6682 'International Tables Vol C Tables 4.2.6.8 and 6.1.1.4'

loop_
_geom_angle_atom_site_label_1
_geom_angle_atom_site_label_2
_geom_angle_atom_site_label_3
_geom_angle
_geom_angle_site_symmetry_1
_geom_angle_site_symmetry_3
_geom_angle_publ_flag
S2 Cs S2 137.93(2) . 2_645 ?
S2 Cs S1 73.54(3) . . ?
S2 Cs S1 148.35(3) 2_645 . ?
S2 Cs S3 82.22(3) . . ?
S2 Cs S3 59.55(3) 2_645 . ?
S1 Cs S3 143.19(3) . . ?
S2 Cs S2 94.63(3) . 4_566 ?
S2 Cs S2 110.78(3) 2_645 4_566 ?
S1 Cs S2 59.02(3) . 4_566 ?
S3 Cs S2 152.21(3) . 4_566 ?
S2 Cs S3 141.23(3) . 2_645 ?
S2 Cs S3 80.79(3) 2_645 2_645 ?
S1 Cs S3 67.70(3) . 2_645 ?
S3 Cs S3 131.03(3) . 2_645 ?
S2 Cs S3 65.20(2) 4_566 2_645 ?
S2 Cs As 63.91(2) . 4_565 ?
S2 Cs As 116.54(3) 2_645 4_565 ?
S1 Cs As 69.05(3) . 4_565 ?
S3 Cs As 75.57(3) . 4_565 ?
S2 Cs As 127.73(2) 4_566 4_565 ?
S3 Cs As 101.34(2) 2_645 4_565 ?
S2 Cs S3 98.36(3) . 3_655 ?
S2 Cs S3 90.48(3) 2_645 3_655 ?
S1 Cs S3 78.91(3) . 3_655 ?
S3 Cs S3 77.69(3) . 3_655 ?
S2 Cs S3 129.94(3) 4_566 3_655 ?
S3 Cs S3 74.963(17) 2_645 3_655 ?
As Cs S3 34.476(18) 4_565 3_655 ?
S2 Cs S3 90.85(3) . 4_566 ?
S2 Cs S3 64.64(3) 2_645 4_566 ?
S1 Cs S3 130.85(3) . 4_566 ?
S3 Cs S3 75.59(2) . 4_566 ?
S2 Cs S3 76.87(3) 4_566 4_566 ?
S3 Cs S3 114.07(2) 2_645 4_566 ?
As Cs S3 143.79(2) 4_565 4_566 ?
S3 Cs S3 150.216(15) 3_655 4_566 ?
S2 Cs As 35.39(2) . . ?
S2 Cs As 136.37(2) 2_645 . ?
S1 Cs As 68.76(2) . . ?
S3 Cs As 105.72(2) . . ?
S2 Cs As 61.66(2) 4_566 . ?
S3 Cs As 123.11(2) 2_645 . ?
As Cs As 95.443(17) 4_565 . ?
S3 Cs As 128.67(2) 3_655 . ?
S3 Cs As 72.00(2) 4_566 . ?
S2 Cs Cs 135.52(2) . 3_656 ?
S2 Cs Cs 56.92(3) 2_645 3_656 ?
S1 Cs Cs 105.90(3) . 3_656 ?
S3 Cs Cs 110.80(3) . 3_656 ?
S2 Cs Cs 53.86(2) 4_566 3_656 ?
S3 Cs Cs 59.06(2) 2_645 3_656 ?
As Cs Cs 159.117(14) 4_565 3_656 ?
S3 Cs Cs 125.63(2) 3_655 3_656 ?
S3 Cs Cs 55.00(3) 4_566 3_656 ?
As Cs Cs 101.530(16) . 3_656 ?
S2 Cs As 114.62(2) . 2_645 ?
S2 Cs As 32.96(2) 2_645 2_645 ?
S1 Cs As 147.48(2) . 2_645 ?
S3 Cs As 32.87(2) . 2_645 ?
S2 Cs As 143.73(2) 4_566 2_645 ?
S3 Cs As 98.75(2) 2_645 2_645 ?
As Cs As 86.01(3) 4_565 2_645 ?
S3 Cs As 68.88(3) 3_655 2_645 ?
S3 Cs As 81.52(3) 4_566 2_645 ?
As Cs As 136.636(12) . 2_645 ?
Cs Cs As 89.88(2) 3_656 2_645 ?
S3 Eu S2 81.86(3) 3_665 . ?
S3 Eu S2 136.84(3) 3_665 3_565 ?
S2 Eu S2 99.91(3) . 3_565 ?
S3 Eu S1 143.41(3) 3_665 2 ?
S2 Eu S1 67.40(3) . 2 ?
S2 Eu S1 70.54(3) 3_565 2 ?
S3 Eu S1 100.96(3) 3_665 1_565 ?
S2 Eu S1 136.42(3) . 1_565 ?
S2 Eu S1 106.11(3) 3_565 1_565 ?
S1 Eu S1 89.021(18) 2 1_565 ?
S3 Eu S1 69.82(3) 3_665 3_565 ?
S2 Eu S1 142.94(3) . 3_565 ?
S2 Eu S1 85.95(4) 3_565 3_565 ?
S1 Eu S1 146.19(4) 2 3_565 ?
S1 Eu S1 74.16(3) 1_565 3_565 ?
S3 Eu S1 78.14(3) 3_665 4_565 ?
S2 Eu S1 67.03(3) . 4_565 ?
S2 Eu S1 63.73(3) 3_565 4_565 ?
S1 Eu S1 105.79(3) 2 4_565 ?
S1 Eu S1 156.49(3) 1_565 4_565 ?
S1 Eu S1 83.71(2) 3_565 4_565 ?
S3 Eu As 104.26(3) 3_665 . ?
S2 Eu As 38.50(2) . . ?
S2 Eu As 102.88(3) 3_565 . ?
S1 Eu As 39.15(2) 2 . ?
S1 Eu As 100.84(2) 1_565 . ?
S1 Eu As 170.88(2) 3_565 . ?
S1 Eu As 102.13(3) 4_565 . ?
S3 Eu As 131.89(2) 3_665 2 ?
S2 Eu As 142.26(2) . 2 ?
S2 Eu As 68.28(2) 3_565 2 ?
S1 Eu As 74.91(3) 2 2 ?
S1 Eu As 37.89(2) 1_565 2 ?
S1 Eu As 73.91(3) 3_565 2 ?
S1 Eu As 127.97(3) 4_565 2 ?
As Eu As 107.016(19) . 2 ?
S3 Eu As 37.05(2) 3_665 4_575 ?
S2 Eu As 118.91(3) . 4_575 ?
S2 Eu As 122.75(3) 3_565 4_575 ?
S1 Eu As 160.67(2) 2 4_575 ?
S1 Eu As 74.15(3) 1_565 4_575 ?
S1 Eu As 37.77(2) 3_565 4_575 ?
S1 Eu As 93.23(2) 4_565 4_575 ?
As Eu As 133.924(19) . 4_575 ?
As Eu As 96.26(2) 2 4_575 ?
S3 Eu Eu 117.30(2) 3_665 3_565 ?
S2 Eu Eu 50.13(2) . 3_565 ?
S2 Eu Eu 49.779(19) 3_565 3_565 ?
S1 Eu Eu 56.13(2) 2 3_565 ?
S1 Eu Eu 141.05(2) 1_565 3_565 ?
S1 Eu Eu 124.30(3) 3_565 3_565 ?
S1 Eu Eu 49.66(2) 4_565 3_565 ?
As Eu Eu 64.35(2) . 3_565 ?
As Eu Eu 108.943(15) 2 3_565 ?
As Eu Eu 142.760(13) 4_575 3_565 ?
S3 Eu Eu 53.63(3) 3_665 4_575 ?
S2 Eu Eu 99.86(3) . 4_575 ?
S2 Eu Eu 84.01(3) 3_565 4_575 ?
S1 Eu Eu 148.20(2) 2 4_575 ?
S1 Eu Eu 116.91(2) 1_565 4_575 ?
S1 Eu Eu 43.96(2) 3_565 4_575 ?
S1 Eu Eu 43.91(2) 4_565 4_575 ?
As Eu Eu 138.248(14) . 4_575 ?
As Eu Eu 113.61(2) 2 4_575 ?
As Eu Eu 51.088(14) 4_575 4_575 ?
Eu Eu Eu 92.954(12) 3_565 4_575 ?
S3 As S2 103.64(4) 2_655 . ?
S3 As S1 100.93(4) 2_655 2 ?
S2 As S1 97.14(5) . 2 ?
S3 As Eu 72.21(4) 2_655 . ?
S2 As Eu 57.13(3) . . ?
S1 As Eu 58.69(3) 2 . ?
S3 As Eu 134.81(3) 2_655 2_545 ?
S2 As Eu 116.58(4) . 2_545 ?
S1 As Eu 56.21(3) 2 2_545 ?
Eu As Eu 112.61(2) . 2_545 ?
S3 As Eu 53.04(3) 2_655 4_576 ?
S2 As Eu 132.04(3) . 4_576 ?
S1 As Eu 56.86(3) 2 4_576 ?
Eu As Eu 75.108(16) . 4_576 ?
Eu As Eu 83.74(2) 2_545 4_576 ?
S3 As Cs 74.31(3) 2_655 4_566 ?
S2 As Cs 145.85(3) . 4_566 ?
S1 As Cs 116.87(4) 2 4_566 ?
Eu As Cs 144.118(16) . 4_566 ?
Eu As Cs 82.79(2) 2_545 4_566 ?
Eu As Cs 74.706(15) 4_576 4_566 ?
S3 As Cs 127.83(3) 2_655 . ?
S2 As Cs 63.86(3) . . ?
S1 As Cs 129.85(3) 2 . ?
Eu As Cs 120.883(18) . . ?
Eu As Cs 89.768(18) 2_545 . ?
Eu As Cs 163.998(13) 4_576 . ?
Cs As Cs 90.005(16) 4_566 . ?
S3 As Cs 60.23(3) 2_655 2_655 ?
S2 As Cs 58.44(4) . 2_655 ?
S1 As Cs 138.99(3) 2 2_655 ?
Eu As Cs 80.40(2) . 2_655 ?
Eu As Cs 161.599(13) 2_545 2_655 ?
Eu As Cs 112.990(17) 4_576 2_655 ?
Cs As Cs 93.99(3) 4_566 2_655 ?
Cs As Cs 72.073(14) . 2_655 ?
As S1 Eu 82.16(4) 2_545 2_545 ?
As S1 Eu 85.90(3) 2_545 1_545 ?
Eu S1 Eu 158.06(4) 2_545 1_545 ?
As S1 Eu 85.37(4) 2_545 3_565 ?
Eu S1 Eu 91.52(3) 2_545 3_565 ?
Eu S1 Eu 105.84(3) 1_545 3_565 ?
As S1 Eu 87.80(4) 2_545 4_566 ?
Eu S1 Eu 74.21(3) 2_545 4_566 ?
Eu S1 Eu 87.04(3) 1_545 4_566 ?
Eu S1 Eu 164.91(4) 3_565 4_566 ?
As S1 Cs 171.50(4) 2_545 . ?
Eu S1 Cs 106.29(3) 2_545 . ?
Eu S1 Cs 85.79(3) 1_545 . ?
Eu S1 Cs 95.18(3) 3_565 . ?
Eu S1 Cs 93.56(3) 4_566 . ?
As S2 Eu 84.37(4) . . ?
As S2 Eu 97.14(5) . 3_565 ?
Eu S2 Eu 80.09(3) . 3_565 ?
As S2 Cs 80.75(3) . . ?
Eu S2 Cs 164.69(4) . . ?
Eu S2 Cs 98.11(3) 3_565 . ?
As S2 Cs 88.60(4) . 2_655 ?
Eu S2 Cs 99.25(3) . 2_655 ?
Eu S2 Cs 174.11(4) 3_565 2_655 ?
Cs S2 Cs 84.06(3) . 2_655 ?
As S2 Cs 157.79(4) . 4_565 ?
Eu S2 Cs 97.70(3) . 4_565 ?
Eu S2 Cs 105.01(3) 3_565 4_565 ?
Cs S2 Cs 97.45(3) . 4_565 ?
Cs S2 Cs 69.22(3) 2_655 4_565 ?
As S3 Eu 89.91(4) 2_645 3_665 ?
As S3 Cs 86.90(3) 2_645 . ?
Eu S3 Cs 172.70(4) 3_665 . ?
As S3 Cs 146.72(5) 2_645 2_655 ?
Eu S3 Cs 98.62(3) 3_665 2_655 ?
Cs S3 Cs 80.65(3) . 2_655 ?
As S3 Cs 71.22(3) 2_645 3_655 ?
Eu S3 Cs 82.82(3) 3_665 3_655 ?
Cs S3 Cs 102.31(3) . 3_655 ?
Cs S3 Cs 141.58(3) 2_655 3_655 ?
As S3 Cs 145.92(4) 2_645 4_565 ?
Eu S3 Cs 93.76(3) 3_665 4_565 ?
Cs S3 Cs 92.57(3) . 4_565 ?
Cs S3 Cs 65.93(2) 2_655 4_565 ?
Cs S3 Cs 75.65(3) 3_655 4_565 ?

loop_
_geom_bond_atom_site_label_1
_geom_bond_atom_site_label_2
_geom_bond_distance
_geom_bond_site_symmetry_2
_geom_bond_publ_flag
Cs S2 3.4501(12) . ?
Cs S2 3.4857(13) 2_645 ?
Cs S1 3.5174(13) . ?
Cs S3 3.5551(14) . ?
Cs S2 3.6165(14) 4_566 ?
Cs S3 3.6206(12) 2_645 ?
Cs As 3.7182(12) 4_565 ?
Cs S3 3.7809(13) 3_655 ?
Cs S3 3.7910(15) 4_566 ?
Cs As 3.7932(8) . ?
Cs Cs 4.0354(12) 3_656 ?
Cs As 4.0896(10) 2_645 ?
Eu S3 2.9487(13) 3_665 ?
Eu S2 3.0026(11) . ?
Eu S2 3.0179(13) 3_565 ?
Eu S1 3.0684(12) 2 ?
Eu S1 3.0685(11) 1_565 ?
Eu S1 3.0999(11) 3_565 ?
Eu S1 3.3424(11) 4_565 ?
Eu As 3.5579(9) . ?
Eu As 3.6830(8) 2 ?
Eu As 3.6900(7) 4_575 ?
Eu Eu 3.8738(8) 3_565 ?
Eu Eu 4.4189(9) 4_575 ?
As S3 2.2231(11) 2_655 ?
As S2 2.2257(12) . ?
As S1 2.2677(12) 2 ?
As Eu 3.6830(8) 2_545 ?
As Eu 3.6900(7) 4_576 ?
As Cs 3.7182(12) 4_566 ?
As Cs 4.0896(10) 2_655 ?
S1 As 2.2677(12) 2_545 ?
S1 Eu 3.0684(11) 2_545 ?
S1 Eu 3.0685(11) 1_545 ?
S1 Eu 3.0998(11) 3_565 ?
S1 Eu 3.3424(11) 4_566 ?
S2 Eu 3.0180(13) 3_565 ?
S2 Cs 3.4856(13) 2_655 ?
S2 Cs 3.6165(14) 4_565 ?
S3 As 2.2231(11) 2_645 ?
S3 Eu 2.9487(13) 3_665 ?
S3 Cs 3.6206(12) 2_655 ?
S3 Cs 3.7809(13) 3_655 ?
S3 Cs 3.7910(15) 4_565 ?
